data_2212419
loop_
_publ_author_name
'Wang, Yan-Ling'
'Wang, Yong-Jin'
'Wang, Rui-He'
'Yao, Jun'
'Zhao, Xiu-Tai'

_publ_section_title
;
 Bis(<i>N</i>-methylpyridinium)
 bis(2-thioxo-1,3-dithione-4,5-dithiolato)cadmate(II)
;
_journal_coeditor_code XU2187
_journal_issue 2
_journal_name_full 'Acta Crystallographica Section E'
_journal_page_first m342
_journal_page_last m343
_journal_paper_doi 10.1107/S1600536806055346
_journal_volume 63
_journal_year 2007
_chemical_formula_iupac '(C6 H8 N)2 [Cd (C3 S5)2]'
_chemical_formula_moiety 'C6 Cd S10, 2(C6 H8 N)'
_chemical_formula_sum 'C18 H16 Cd N2 S10'
_chemical_formula_weight 693.33
_chemical_name_systematic
;
Bis(N-methylpyridinium) bis(2-thioxo-1,3-dithione-4,5-dithiolato)cadmium(II)
;
_space_group_IT_number 14
_symmetry_cell_setting monoclinic
_symmetry_space_group_name_Hall '-P 2ybc'
_symmetry_space_group_name_H-M 'P 1 21/c 1'
_atom_sites_solution_hydrogens geom
_atom_sites_solution_primary direct
_atom_sites_solution_secondary difmap
_audit_creation_method SHELXL-97
_cell_angle_alpha 90.00
_cell_angle_beta 109.3690(10)
_cell_angle_gamma 90.00
_cell_formula_units_Z 4
_cell_length_a 14.4624(12)
_cell_length_b 13.5970(11)
_cell_length_c 14.1880(11)
_cell_measurement_reflns_used 4431
_cell_measurement_temperature 293(2)
_cell_measurement_theta_max 26.9
_cell_measurement_theta_min 3.3
_cell_volume 2632.1(4)
_computing_cell_refinement APEX2
_computing_data_collection 'APEX2 (Bruker, 2005)'
_computing_data_reduction APEX2
_computing_molecular_graphics 'SHELXTL (Bruker, 1997)'
_computing_publication_material 'WinGX (Farrugia, 1999)'
_computing_structure_refinement 'SHELXL97 (Sheldrick, 1997)'
_computing_structure_solution 'SIR97 (Altomare <i>et al.</i>,  1999)'
_diffrn_ambient_temperature 293(2)
_diffrn_measured_fraction_theta_full 1.00
_diffrn_measured_fraction_theta_max 1.00
_diffrn_measurement_device_type 'Bruker APEX2 CCD area-detector'
_diffrn_measurement_method '\f and \w'
_diffrn_radiation_monochromator graphite
_diffrn_radiation_source 'fine-focus sealed tube'
_diffrn_radiation_type MoK\a
_diffrn_radiation_wavelength 0.71073
_diffrn_reflns_av_R_equivalents 0.020
_diffrn_reflns_av_sigmaI/netI 0.032
_diffrn_reflns_limit_h_max 18
_diffrn_reflns_limit_h_min -17
_diffrn_reflns_limit_k_max 17
_diffrn_reflns_limit_k_min -9
_diffrn_reflns_limit_l_max 7
_diffrn_reflns_limit_l_min -18
_diffrn_reflns_number 13401
_diffrn_reflns_theta_full 27.5
_diffrn_reflns_theta_max 27.5
_diffrn_reflns_theta_min 3.2
_diffrn_standards_interval_count 0
_diffrn_standards_interval_time 0
_diffrn_standards_number 0
_exptl_absorpt_coefficient_mu 1.635
_exptl_absorpt_correction_T_max 0.917
_exptl_absorpt_correction_T_min 0.694
_exptl_absorpt_correction_type multi-scan
_exptl_absorpt_process_details '(APEX2; Bruker, 2005)'
_exptl_crystal_colour purple--red
_exptl_crystal_density_diffrn 1.750
_exptl_crystal_density_method 'not measured'
_exptl_crystal_description plate
_exptl_crystal_F_000 1384
_exptl_crystal_size_max 0.24
_exptl_crystal_size_mid 0.23
_exptl_crystal_size_min 0.05
_refine_diff_density_max 0.53
_refine_diff_density_min -0.40
_refine_ls_extinction_method none
_refine_ls_goodness_of_fit_ref 1.014
_refine_ls_hydrogen_treatment constr
_refine_ls_matrix_type full
_refine_ls_number_parameters 282
_refine_ls_number_reflns 6032
_refine_ls_number_restraints 0
_refine_ls_restrained_S_all 1.014
_refine_ls_R_factor_all 0.055
_refine_ls_R_factor_gt 0.035
_refine_ls_shift/su_max 0.001
_refine_ls_shift/su_mean 0.000
_refine_ls_structure_factor_coef Fsqd
_refine_ls_weighting_details 'calc w=1/[\s^2^(Fo^2^)+(0.0389P)^2^+1.0462P] where P=(Fo^2^+2Fc^2^)/3'
_refine_ls_weighting_scheme calc
_refine_ls_wR_factor_gt 0.078
_refine_ls_wR_factor_ref 0.088
_reflns_number_gt 4441
_reflns_number_total 6032
_reflns_threshold_expression I>2\s(I)
_cod_data_source_file xu2187.cif
_cod_data_source_block I
_cod_original_sg_symbol_H-M 'P 21/c'
_cod_database_code 2212419
_cod_database_fobs_code 2212419

loop_
_symmetry_equiv_pos_as_xyz
'x, y, z'
'-x, y+1/2, -z+1/2'
'-x, -y, -z'
'x, -y-1/2, z-1/2'

loop_
_atom_site_type_symbol
_atom_site_label
_atom_site_fract_x
_atom_site_fract_y
_atom_site_fract_z
_atom_site_U_iso_or_equiv
_atom_site_adp_type
_atom_site_calc_flag
_atom_site_refinement_flags
_atom_site_occupancy
N N1 -0.1291(4) 0.3127(3) 0.1262(2) 0.0864(11) Uani d . 1
N N2 1.4267(3) 0.1587(2) 0.3013(2) 0.0785(10) Uani d . 1
C C1 0.2814(2) 0.4280(2) 0.2073(3) 0.0618(9) Uani d . 1
C C2 0.4673(2) 0.4145(2) 0.2215(2) 0.0475(7) Uani d . 1
C C3 0.4680(2) 0.4137(2) 0.3174(2) 0.0474(7) Uani d . 1
C C4 0.9196(2) 0.3394(2) 0.3854(2) 0.0474(7) Uani d . 1
C C5 0.8867(2) 0.2458(2) 0.3826(2) 0.0451(7) Uani d . 1
C C6 1.0733(2) 0.2281(3) 0.4019(2) 0.0559(8) Uani d . 1
C C7 -0.1278(6) 0.4180(5) 0.1175(4) 0.167(3) Uani d . 1
H H7A -0.1923 0.4435 0.1072 0.250 Uiso calc R 1
H H7B -0.1075 0.4354 0.0618 0.250 Uiso calc R 1
H H7C -0.0828 0.4453 0.1776 0.250 Uiso calc R 1
C C8 -0.2107(4) 0.2670(5) 0.1253(3) 0.0974(15) Uani d . 1
H H8 -0.2665 0.3032 0.1212 0.117 Uiso calc R 1
C C9 -0.2123(5) 0.1700(7) 0.1301(4) 0.117(2) Uani d . 1
H H9 -0.2691 0.1388 0.1316 0.141 Uiso calc R 1
C C10 -0.1363(7) 0.1168(5) 0.1329(4) 0.122(2) Uani d . 1
H H10 -0.1411 0.0486 0.1334 0.146 Uiso calc R 1
C C11 -0.0536(5) 0.1570(6) 0.1350(4) 0.1070(17) Uani d . 1
H H11 0.0002 0.1180 0.1381 0.128 Uiso calc R 1
C C12 -0.0473(4) 0.2588(5) 0.1326(3) 0.0977(16) Uani d . 1
H H12 0.0110 0.2896 0.1352 0.117 Uiso calc R 1
C C13 1.4585(6) 0.1552(4) 0.4089(4) 0.156(3) Uani d . 1
H H13A 1.5260 0.1746 0.4355 0.234 Uiso calc R 1
H H13B 1.4514 0.0895 0.4302 0.234 Uiso calc R 1
H H13C 1.4192 0.1993 0.4327 0.234 Uiso calc R 1
C C14 1.3304(4) 0.1654(3) 0.2461(4) 0.0867(13) Uani d . 1
H H14 1.2836 0.1699 0.2778 0.104 Uiso calc R 1
C C15 1.3026(4) 0.1657(4) 0.1476(5) 0.1018(16) Uani d . 1
H H15 1.2364 0.1712 0.1107 0.122 Uiso calc R 1
C C16 1.3665(7) 0.1584(4) 0.1013(4) 0.122(2) Uani d . 1
H H16 1.3454 0.1575 0.0318 0.146 Uiso calc R 1
C C17 1.4615(6) 0.1522(4) 0.1526(6) 0.107(2) Uani d . 1
H H17 1.5066 0.1476 0.1188 0.129 Uiso calc R 1
C C18 1.4933(4) 0.1524(3) 0.2536(5) 0.0932(15) Uani d . 1
H H18 1.5598 0.1482 0.2897 0.112 Uiso calc R 1
Cd Cd1 0.692162(16) 0.371879(19) 0.344166(18) 0.05574(9) Uani d . 1
S S1 0.16088(7) 0.43368(9) 0.16789(11) 0.0923(4) Uani d . 1
S S2 0.35143(6) 0.42627(7) 0.13049(7) 0.0619(2) Uani d . 1
S S3 0.35278(6) 0.42363(7) 0.33143(7) 0.0642(2) Uani d . 1
S S4 0.56473(6) 0.40392(7) 0.17572(6) 0.0569(2) Uani d . 1
S S5 0.56732(6) 0.40260(8) 0.42737(6) 0.0611(2) Uani d . 1
S S6 0.85600(6) 0.44964(7) 0.37631(8) 0.0647(2) Uani d . 1
S S7 0.76922(6) 0.20357(6) 0.36866(7) 0.0552(2) Uani d . 1
S S8 1.04368(6) 0.35074(7) 0.39865(7) 0.0628(2) Uani d . 1
S S9 0.97581(5) 0.15422(6) 0.39551(6) 0.0534(2) Uani d . 1
S S10 1.18316(7) 0.18619(9) 0.41022(9) 0.0834(3) Uani d . 1

loop_
_atom_site_aniso_label
_atom_site_aniso_U_11
_atom_site_aniso_U_22
_atom_site_aniso_U_33
_atom_site_aniso_U_12
_atom_site_aniso_U_13
_atom_site_aniso_U_23
N1 0.133(4) 0.075(3) 0.0525(19) -0.010(2) 0.033(2) -0.0091(17)
N2 0.120(3) 0.0491(19) 0.065(2) -0.0102(19) 0.029(2) -0.0036(15)
C1 0.0463(17) 0.0415(19) 0.092(3) 0.0025(14) 0.0157(17) -0.0034(17)
C2 0.0428(15) 0.0393(17) 0.0575(18) 0.0021(13) 0.0129(13) -0.0001(14)
C3 0.0403(15) 0.0437(17) 0.0573(18) 0.0036(13) 0.0152(13) 0.0020(14)
C4 0.0409(15) 0.0554(19) 0.0439(16) -0.0020(14) 0.0112(12) -0.0015(14)
C5 0.0384(14) 0.0535(19) 0.0413(15) -0.0006(13) 0.0104(12) -0.0027(13)
C6 0.0427(16) 0.075(2) 0.0477(17) 0.0003(15) 0.0119(13) -0.0050(16)
C7 0.313(11) 0.083(4) 0.103(4) 0.002(5) 0.068(6) -0.011(3)
C8 0.085(3) 0.142(5) 0.064(3) -0.008(3) 0.022(2) -0.002(3)
C9 0.130(5) 0.148(6) 0.066(3) -0.053(5) 0.022(3) -0.015(4)
C10 0.194(8) 0.101(5) 0.071(3) -0.012(5) 0.045(5) 0.002(3)
C11 0.124(5) 0.132(6) 0.066(3) 0.019(4) 0.033(3) 0.008(3)
C12 0.094(3) 0.144(5) 0.059(3) -0.023(3) 0.030(2) 0.000(3)
C13 0.272(9) 0.092(4) 0.073(3) -0.026(5) 0.016(4) -0.010(3)
C14 0.092(3) 0.074(3) 0.112(4) 0.001(2) 0.057(3) 0.002(3)
C15 0.117(4) 0.072(3) 0.103(4) 0.008(3) 0.019(3) 0.006(3)
C16 0.221(8) 0.070(3) 0.086(4) 0.023(4) 0.068(5) 0.003(3)
C17 0.154(5) 0.060(3) 0.151(6) 0.022(3) 0.109(5) 0.021(3)
C18 0.080(3) 0.047(2) 0.154(5) 0.000(2) 0.041(3) 0.010(3)
Cd1 0.04440(13) 0.06217(18) 0.05960(16) 0.00753(11) 0.01586(10) 0.00337(12)
S1 0.0423(5) 0.0857(8) 0.1394(10) 0.0015(5) 0.0173(6) -0.0053(7)
S2 0.0463(4) 0.0627(6) 0.0658(5) 0.0030(4) 0.0040(4) -0.0022(4)
S3 0.0505(4) 0.0670(6) 0.0805(6) 0.0077(4) 0.0290(4) 0.0028(5)
S4 0.0509(4) 0.0695(6) 0.0501(4) 0.0068(4) 0.0163(4) 0.0020(4)
S5 0.0527(5) 0.0818(6) 0.0500(4) 0.0108(4) 0.0184(4) 0.0058(4)
S6 0.0553(5) 0.0511(5) 0.0871(6) -0.0009(4) 0.0228(4) 0.0015(5)
S7 0.0412(4) 0.0536(5) 0.0704(5) -0.0006(3) 0.0181(4) 0.0013(4)
S8 0.0441(4) 0.0668(6) 0.0755(6) -0.0082(4) 0.0172(4) -0.0029(5)
S9 0.0431(4) 0.0573(5) 0.0571(5) 0.0041(3) 0.0131(3) -0.0045(4)
S10 0.0448(5) 0.1068(9) 0.1002(8) 0.0087(5) 0.0261(5) -0.0069(7)

loop_
_atom_type_symbol
_atom_type_description
_atom_type_scat_dispersion_real
_atom_type_scat_dispersion_imag
_atom_type_scat_source
C C 0.0033 0.0016 'International Tables Vol C Tables 4.2.6.8 and 6.1.1.4'
H H 0.0000 0.0000 'International Tables Vol C Tables 4.2.6.8 and 6.1.1.4'
N N 0.0061 0.0033 'International Tables Vol C Tables 4.2.6.8 and 6.1.1.4'
S S 0.1246 0.1234 'International Tables Vol C Tables 4.2.6.8 and 6.1.1.4'
Cd Cd -0.8075 1.2024 'International Tables Vol C Tables 4.2.6.8 and 6.1.1.4'

loop_
_geom_angle_atom_site_label_1
_geom_angle_atom_site_label_2
_geom_angle_atom_site_label_3
_geom_angle
C8 N1 C12 119.7(5)
C8 N1 C7 120.1(6)
C12 N1 C7 120.2(6)
C18 N2 C14 118.7(4)
C18 N2 C13 119.9(6)
C14 N2 C13 121.4(5)
S1 C1 S2 124.5(2)
S1 C1 S3 123.8(2)
S2 C1 S3 111.67(18)
C3 C2 S4 129.4(2)
C3 C2 S2 115.3(2)
S4 C2 S2 115.32(18)
C2 C3 S5 128.9(2)
C2 C3 S3 115.1(2)
S5 C3 S3 116.02(18)
C5 C4 S6 129.4(2)
C5 C4 S8 115.1(2)
S6 C4 S8 115.51(18)
C4 C5 S7 129.2(2)
C4 C5 S9 115.1(2)
S7 C5 S9 115.64(18)
S10 C6 S9 123.8(2)
S10 C6 S8 124.1(2)
S9 C6 S8 112.03(17)
N1 C7 H7A 109.5
N1 C7 H7B 109.5
H7A C7 H7B 109.5
N1 C7 H7C 109.5
H7A C7 H7C 109.5
H7B C7 H7C 109.5
C9 C8 N1 119.8(6)
C9 C8 H8 120.1
N1 C8 H8 120.1
C10 C9 C8 121.6(7)
C10 C9 H9 119.2
C8 C9 H9 119.2
C11 C10 C9 121.7(7)
C11 C10 H10 119.2
C9 C10 H10 119.2
C10 C11 C12 118.9(6)
C10 C11 H11 120.5
C12 C11 H11 120.5
N1 C12 C11 118.2(5)
N1 C12 H12 120.9
C11 C12 H12 120.9
N2 C13 H13A 109.5
N2 C13 H13B 109.5
H13A C13 H13B 109.5
N2 C13 H13C 109.5
H13A C13 H13C 109.5
H13B C13 H13C 109.5
C15 C14 N2 120.4(4)
C15 C14 H14 119.8
N2 C14 H14 119.8
C16 C15 C14 121.1(6)
C16 C15 H15 119.5
C14 C15 H15 119.5
C15 C16 C17 120.5(6)
C15 C16 H16 119.8
C17 C16 H16 119.8
C16 C17 C18 120.4(5)
C16 C17 H17 119.8
C18 C17 H17 119.8
N2 C18 C17 118.9(5)
N2 C18 H18 120.6
C17 C18 H18 120.6
S6 Cd1 S5 129.36(3)
S6 Cd1 S7 90.57(3)
S5 Cd1 S7 116.28(3)
S6 Cd1 S4 116.79(3)
S5 Cd1 S4 90.19(3)
S7 Cd1 S4 115.98(3)
C1 S2 C2 98.93(16)
C1 S3 C3 99.01(16)
C2 S4 Cd1 95.06(11)
C3 S5 Cd1 95.84(10)
C4 S6 Cd1 95.47(10)
C5 S7 Cd1 94.98(11)
C6 S8 C4 98.94(15)
C6 S9 C5 98.76(16)

loop_
_geom_bond_atom_site_label_1
_geom_bond_atom_site_label_2
_geom_bond_distance
N1 C8 1.330(6)
N1 C12 1.370(6)
N1 C7 1.437(7)
N2 C18 1.351(6)
N2 C14 1.356(6)
N2 C13 1.442(6)
C1 S1 1.647(3)
C1 S2 1.716(4)
C1 S3 1.722(4)
C2 C3 1.358(4)
C2 S4 1.742(3)
C2 S2 1.751(3)
C3 S5 1.742(3)
C3 S3 1.748(3)
C4 C5 1.355(4)
C4 S6 1.741(3)
C4 S8 1.747(3)
C5 S7 1.742(3)
C5 S9 1.757(3)
C6 S10 1.655(3)
C6 S9 1.709(3)
C6 S8 1.718(4)
C7 H7A 0.9600
C7 H7B 0.9600
C7 H7C 0.9600
C8 C9 1.322(8)
C8 H8 0.9300
C9 C10 1.306(9)
C9 H9 0.9300
C10 C11 1.306(9)
C10 H10 0.9300
C11 C12 1.389(8)
C11 H11 0.9300
C12 H12 0.9300
C13 H13A 0.9600
C13 H13B 0.9600
C13 H13C 0.9600
C14 C15 1.319(7)
C14 H14 0.9300
C15 C16 1.304(8)
C15 H15 0.9300
C16 C17 1.327(9)
C16 H16 0.9300
C17 C18 1.353(8)
C17 H17 0.9300
C18 H18 0.9300
Cd1 S6 2.4947(9)
Cd1 S5 2.4983(9)
Cd1 S7 2.5185(9)
Cd1 S4 2.5252(9)

loop_
_geom_hbond_atom_site_label_D
_geom_hbond_atom_site_label_H
_geom_hbond_atom_site_label_A
_geom_hbond_distance_DH
_geom_hbond_distance_HA
_geom_hbond_distance_DA
_geom_hbond_angle_DHA
C12 H12 S1 0.93 2.84 3.737(6) 161
C14 H14 S10 0.93 2.74 3.650(5) 167

loop_
_geom_torsion_atom_site_label_1
_geom_torsion_atom_site_label_2
_geom_torsion_atom_site_label_3
_geom_torsion_atom_site_label_4
_geom_torsion
S4 C2 C3 S5 0.5(5)
S2 C2 C3 S5 179.59(19)
S4 C2 C3 S3 -178.64(19)
S2 C2 C3 S3 0.5(3)
S6 C4 C5 S7 0.1(5)
S8 C4 C5 S7 -179.08(17)
S6 C4 C5 S9 -179.51(18)
S8 C4 C5 S9 1.4(3)
C12 N1 C8 C9 -0.2(6)
C7 N1 C8 C9 177.9(5)
N1 C8 C9 C10 -2.1(8)
C8 C9 C10 C11 2.8(9)
C9 C10 C11 C12 -1.1(9)
C8 N1 C12 C11 1.8(6)
C7 N1 C12 C11 -176.3(4)
C10 C11 C12 N1 -1.1(7)
C18 N2 C14 C15 0.1(7)
C13 N2 C14 C15 -178.1(5)
N2 C14 C15 C16 0.8(8)
C14 C15 C16 C17 -1.1(9)
C15 C16 C17 C18 0.6(9)
C14 N2 C18 C17 -0.6(6)
C13 N2 C18 C17 177.6(4)
C16 C17 C18 N2 0.2(8)
S1 C1 S2 C2 -177.5(2)
S3 C1 S2 C2 2.8(2)
C3 C2 S2 C1 -2.0(3)
S4 C2 S2 C1 177.22(18)
S1 C1 S3 C3 177.7(2)
S2 C1 S3 C3 -2.6(2)
C2 C3 S3 C1 1.3(3)
S5 C3 S3 C1 -177.93(19)
C3 C2 S4 Cd1 5.1(3)
S2 C2 S4 Cd1 -174.02(15)
S6 Cd1 S4 C2 -141.30(11)
S5 Cd1 S4 C2 -5.89(11)
S7 Cd1 S4 C2 113.72(11)
C2 C3 S5 Cd1 -5.8(3)
S3 C3 S5 Cd1 173.33(16)
S6 Cd1 S5 C3 131.90(11)
S7 Cd1 S5 C3 -113.30(11)
S4 Cd1 S5 C3 6.05(11)
C5 C4 S6 Cd1 -4.2(3)
S8 C4 S6 Cd1 174.93(15)
S5 Cd1 S6 C4 130.07(10)
S7 Cd1 S6 C4 4.57(10)
S4 Cd1 S6 C4 -115.15(10)
C4 C5 S7 Cd1 4.1(3)
S9 C5 S7 Cd1 -176.35(14)
S6 Cd1 S7 C5 -4.55(10)
S5 Cd1 S7 C5 -139.96(10)
S4 Cd1 S7 C5 115.87(10)
S10 C6 S8 C4 178.0(2)
S9 C6 S8 C4 -2.0(2)
C5 C4 S8 C6 0.4(3)
S6 C4 S8 C6 -178.87(17)
S10 C6 S9 C5 -177.4(2)
S8 C6 S9 C5 2.6(2)
C4 C5 S9 C6 -2.4(3)
S7 C5 S9 C6 177.94(17)
